data_7029675
loop_
_publ_author_name
'Kall\"ane, Sabrina I'
'Braun, Thomas'
'Braun, Beatrice'
'Mebs, Stefan'

_publ_section_title
;
 Versatile reactivity of a rhodium(i) boryl complex towards ketones and
 imines.
;
_journal_issue 18
_journal_name_full 'Dalton transactions (Cambridge, England : 2003)'
_journal_page_first 6786
_journal_page_last 6801
_journal_paper_doi 10.1039/c4dt00080c
_journal_volume 43
_journal_year 2014
_chemical_formula_moiety 'C28 H47 B F3 O5 P2 Rh'
_chemical_formula_sum 'C28 H47 B F3 O5 P2 Rh'
_chemical_formula_weight 696.32
_chemical_name_systematic
; 
 ? 
;
_space_group_IT_number 14
_symmetry_cell_setting monoclinic
_symmetry_space_group_name_Hall '-P 2ybc'
_symmetry_space_group_name_H-M 'P 1 21/c 1'
_atom_sites_solution_hydrogens geom
_atom_sites_solution_primary direct
_atom_sites_solution_secondary difmap
_audit_creation_method SHELXL-97
_cell_angle_alpha 90.00
_cell_angle_beta 124.428(3)
_cell_angle_gamma 90.00
_cell_formula_units_Z 4
_cell_length_a 10.4240(5)
_cell_length_b 29.0136(13)
_cell_length_c 13.0004(6)
_cell_measurement_reflns_used 18658
_cell_measurement_temperature 90(2)
_cell_measurement_theta_max 27.27
_cell_measurement_theta_min 2.14
_cell_volume 3243.1(3)
_computing_cell_refinement 'X-AREA (Stoe & Cie, 2002)'
_computing_data_collection 'X-AREA (Stoe & Cie, 2002)'
_computing_data_reduction 'X-RED (Stoe & Cie, 2002)'
_computing_molecular_graphics 'PLATON, 1990'
_computing_publication_material 'PLATON, 1990'
_computing_structure_refinement 'SHELXL97 (Sheldrick, 1997)'
_computing_structure_solution 'SHELXS97 (Sheldrick, 1997)'
_diffrn_ambient_temperature 90(2)
_diffrn_measured_fraction_theta_full 0.971
_diffrn_measured_fraction_theta_max 0.959
_diffrn_measurement_device_type 'STOE IPDS2theta'
_diffrn_measurement_method 'rotation method'
_diffrn_radiation_monochromator graphite
_diffrn_radiation_source 'fine-focus sealed tube'
_diffrn_radiation_type MoK\a
_diffrn_radiation_wavelength 0.71073
_diffrn_reflns_av_R_equivalents 0.0872
_diffrn_reflns_av_sigmaI/netI 0.0677
_diffrn_reflns_limit_h_max 13
_diffrn_reflns_limit_h_min -12
_diffrn_reflns_limit_k_max 36
_diffrn_reflns_limit_k_min -36
_diffrn_reflns_limit_l_max 14
_diffrn_reflns_limit_l_min -16
_diffrn_reflns_number 23758
_diffrn_reflns_theta_full 25.00
_diffrn_reflns_theta_max 26.76
_diffrn_reflns_theta_min 2.36
_diffrn_standards_decay_% 'no decay'
_exptl_absorpt_coefficient_mu 0.677
_exptl_absorpt_correction_T_max 0.9354
_exptl_absorpt_correction_T_min 0.7736
_exptl_absorpt_correction_type multi-scan
_exptl_absorpt_process_details 'PLATON, Spek, 2003'
_exptl_crystal_colour 'light yellow'
_exptl_crystal_density_diffrn 1.426
_exptl_crystal_density_method 'not measured'
_exptl_crystal_description rod
_exptl_crystal_F_000 1448
_exptl_crystal_size_max 0.40
_exptl_crystal_size_mid 0.28
_exptl_crystal_size_min 0.10
_refine_diff_density_max 0.864
_refine_diff_density_min -1.556
_refine_diff_density_rms 0.096
_refine_ls_extinction_method none
_refine_ls_goodness_of_fit_ref 1.017
_refine_ls_hydrogen_treatment constr
_refine_ls_matrix_type full
_refine_ls_number_parameters 371
_refine_ls_number_reflns 6630
_refine_ls_number_restraints 0
_refine_ls_restrained_S_all 1.017
_refine_ls_R_factor_all 0.0679
_refine_ls_R_factor_gt 0.0479
_refine_ls_shift/su_max 0.001
_refine_ls_shift/su_mean 0.000
_refine_ls_structure_factor_coef Fsqd
_refine_ls_weighting_details 'calc w=1/[\s^2^(Fo^2^)+(0.0570P)^2^+0.0000P] where P=(Fo^2^+2Fc^2^)/3'
_refine_ls_weighting_scheme calc
_refine_ls_wR_factor_gt 0.1021
_refine_ls_wR_factor_ref 0.1089
_reflns_number_gt 5171
_reflns_number_total 6630
_reflns_threshold_expression >2sigma(I)
_cod_data_source_file c4dt00080c1.cif
_cod_data_source_block complex5_sk351wh1
_cod_depositor_comments
;
The following automatic conversions were performed:

'_symmetry_cell_setting' value 'Monoclinic' changed to 'monoclinic'
according to
/usr/data/users/saulius/crontab/automatic-downloads/rss-feeds/RSC/lib/dictionaries/cif_core.dic
dictionary named 'cif_core.dic' version 2.4.2 from 2011-04-26.

Automatic conversion script
Id: cif_fix_values 2281 2013-09-26 08:29:07Z andrius 
;
_cod_original_sg_symbol_H-M P21/c
_cod_database_code 7029675

loop_
_symmetry_equiv_pos_as_xyz
'x, y, z'
'-x, y+1/2, -z+1/2'
'-x, -y, -z'
'x, -y-1/2, z-1/2'

loop_
_atom_site_label
_atom_site_type_symbol
_atom_site_fract_x
_atom_site_fract_y
_atom_site_fract_z
_atom_site_U_iso_or_equiv
_atom_site_adp_type
_atom_site_occupancy
_atom_site_symmetry_multiplicity
_atom_site_calc_flag
_atom_site_refinement_flags
Rh1 Rh 0.72404(3) 0.136717(9) 0.95161(3) 0.02169(9) Uani 1 1 d .
P1 P 0.82661(12) 0.06723(3) 1.05214(9) 0.0237(2) Uani 1 1 d .
P2 P 0.53066(12) 0.18436(3) 0.79652(9) 0.0239(2) Uani 1 1 d .
F1 F 1.1317(3) 0.14839(7) 1.0946(2) 0.0311(5) Uani 1 1 d .
F2 F 1.1310(3) 0.09160(7) 0.9873(2) 0.0348(5) Uani 1 1 d .
F3 F 1.2405(3) 0.15583(8) 0.9962(2) 0.0367(5) Uani 1 1 d .
O1 O 0.5982(4) 0.15712(9) 1.1069(3) 0.0350(6) Uani 1 1 d .
O2 O 0.7607(3) 0.10405(8) 0.7585(2) 0.0239(5) Uani 1 1 d .
O3 O 0.9695(3) 0.13937(8) 0.7705(2) 0.0246(5) Uani 1 1 d .
O4 O 0.7350(3) 0.12815(8) 0.5649(2) 0.0264(6) Uani 1 1 d .
O5 O 0.8818(3) 0.06351(8) 0.6682(2) 0.0248(5) Uani 1 1 d .
C1 C 1.0292(4) 0.06091(12) 1.1850(4) 0.0266(8) Uani 1 1 d .
H1A H 1.0452 0.0293 1.2192 0.032 Uiso 1 1 calc R
H1B H 1.0982 0.0650 1.1560 0.032 Uiso 1 1 calc R
C2 C 1.0743(5) 0.09583(12) 1.2885(4) 0.0283(8) Uani 1 1 d .
H2A H 1.0612 0.1272 1.2557 0.043 Uiso 1 1 calc R
H2B H 1.1832 0.0911 1.3576 0.043 Uiso 1 1 calc R
H2C H 1.0075 0.0916 1.3185 0.043 Uiso 1 1 calc R
C3 C 0.7159(5) 0.04405(12) 1.1107(4) 0.0290(8) Uani 1 1 d .
H3A H 0.7353 0.0639 1.1800 0.035 Uiso 1 1 calc R
H3B H 0.6038 0.0464 1.0432 0.035 Uiso 1 1 calc R
C4 C 0.7507(5) -0.00611(13) 1.1572(4) 0.0345(9) Uani 1 1 d .
H4A H 0.7131 -0.0269 1.0863 0.052 Uiso 1 1 calc R
H4B H 0.6981 -0.0132 1.1983 0.052 Uiso 1 1 calc R
H4C H 0.8632 -0.0101 1.2167 0.052 Uiso 1 1 calc R
C5 C 0.8079(5) 0.02250(12) 0.9456(4) 0.0276(8) Uani 1 1 d .
H5A H 0.8699 0.0315 0.9127 0.033 Uiso 1 1 calc R
H5B H 0.8516 -0.0066 0.9925 0.033 Uiso 1 1 calc R
C6 C 0.6405(5) 0.01431(13) 0.8367(4) 0.0355(9) Uani 1 1 d .
H6A H 0.5808 0.0023 0.8681 0.053 Uiso 1 1 calc R
H6B H 0.6382 -0.0081 0.7793 0.053 Uiso 1 1 calc R
H6C H 0.5945 0.0434 0.7928 0.053 Uiso 1 1 calc R
C7 C 0.3458(5) 0.17281(13) 0.7773(4) 0.0311(8) Uani 1 1 d .
H7A H 0.3541 0.1826 0.8537 0.037 Uiso 1 1 calc R
H7B H 0.2635 0.1916 0.7071 0.037 Uiso 1 1 calc R
C8 C 0.2976(5) 0.12208(14) 0.7521(5) 0.0392(10) Uani 1 1 d .
H8A H 0.2769 0.1130 0.6714 0.059 Uiso 1 1 calc R
H8B H 0.2033 0.1177 0.7506 0.059 Uiso 1 1 calc R
H8C H 0.3815 0.1030 0.8182 0.059 Uiso 1 1 calc R
C9 C 0.4898(5) 0.17414(14) 0.6421(4) 0.0324(9) Uani 1 1 d .
H9A H 0.5769 0.1869 0.6407 0.039 Uiso 1 1 calc R
H9B H 0.4881 0.1404 0.6296 0.039 Uiso 1 1 calc R
C10 C 0.3380(5) 0.19440(17) 0.5320(4) 0.0427(11) Uani 1 1 d .
H10A H 0.2498 0.1800 0.5273 0.064 Uiso 1 1 calc R
H10B H 0.3305 0.1884 0.4546 0.064 Uiso 1 1 calc R
H10C H 0.3365 0.2277 0.5437 0.064 Uiso 1 1 calc R
C11 C 0.5467(5) 0.24707(12) 0.8131(4) 0.0319(9) Uani 1 1 d .
H11A H 0.6260 0.2581 0.7995 0.038 Uiso 1 1 calc R
H11B H 0.4459 0.2613 0.7487 0.038 Uiso 1 1 calc R
C12 C 0.5920(6) 0.26212(13) 0.9417(4) 0.0397(10) Uani 1 1 d .
H12A H 0.5081 0.2544 0.9516 0.060 Uiso 1 1 calc R
H12B H 0.6096 0.2955 0.9505 0.060 Uiso 1 1 calc R
H12C H 0.6875 0.2462 1.0057 0.060 Uiso 1 1 calc R
C13 C 0.6443(5) 0.14843(12) 1.0474(4) 0.0282(8) Uani 1 1 d .
C14 C 0.8196(5) 0.12936(11) 0.8543(4) 0.0259(8) Uani 1 1 d .
B1 B 0.8435(5) 0.10871(13) 0.6849(4) 0.0253(9) Uani 1 1 d .
C16 C 0.9647(4) 0.15436(12) 0.8707(3) 0.0242(7) Uani 1 1 d .
C17 C 1.1160(5) 0.13769(12) 0.9871(4) 0.0285(8) Uani 1 1 d .
C18 C 0.9515(4) 0.20677(11) 0.8726(3) 0.0237(7) Uani 1 1 d .
C19 C 0.9436(5) 0.23223(12) 0.7788(4) 0.0284(8) Uani 1 1 d .
H19 H 0.9478 0.2170 0.7161 0.034 Uiso 1 1 calc R
C20 C 0.9295(5) 0.27984(13) 0.7764(4) 0.0328(9) Uani 1 1 d .
H20 H 0.9206 0.2970 0.7105 0.039 Uiso 1 1 calc R
C21 C 0.9283(5) 0.30224(12) 0.8691(4) 0.0307(8) Uani 1 1 d .
H21 H 0.9220 0.3349 0.8686 0.037 Uiso 1 1 calc R
C22 C 0.9363(5) 0.27708(12) 0.9634(4) 0.0303(8) Uani 1 1 d .
H22 H 0.9335 0.2925 1.0267 0.036 Uiso 1 1 calc R
C23 C 0.9483(5) 0.22941(12) 0.9651(4) 0.0278(8) Uani 1 1 d .
H23 H 0.9543 0.2122 1.0299 0.033 Uiso 1 1 calc R
C24 C 0.6677(5) 0.09042(12) 0.4774(4) 0.0274(8) Uani 1 1 d .
C25 C 0.8059(5) 0.05601(12) 0.5366(3) 0.0253(8) Uani 1 1 d .
C26 C 0.9218(5) 0.06763(13) 0.5041(4) 0.0310(9) Uani 1 1 d .
H26A H 0.9453 0.1007 0.5165 0.046 Uiso 1 1 calc R
H26B H 0.8768 0.0597 0.4168 0.046 Uiso 1 1 calc R
H26C H 1.0178 0.0500 0.5581 0.046 Uiso 1 1 calc R
C27 C 0.7596(5) 0.00564(13) 0.5073(4) 0.0325(9) Uani 1 1 d .
H27A H 0.8534 -0.0135 0.5475 0.049 Uiso 1 1 calc R
H27B H 0.6989 0.0009 0.4169 0.049 Uiso 1 1 calc R
H27C H 0.6967 -0.0030 0.5387 0.049 Uiso 1 1 calc R
C28 C 0.5291(5) 0.07185(13) 0.4749(4) 0.0310(8) Uani 1 1 d .
H28A H 0.5644 0.0606 0.5580 0.046 Uiso 1 1 calc R
H28B H 0.4810 0.0465 0.4147 0.046 Uiso 1 1 calc R
H28C H 0.4528 0.0965 0.4502 0.046 Uiso 1 1 calc R
C29 C 0.6124(5) 0.10778(14) 0.3484(4) 0.0338(9) Uani 1 1 d .
H29A H 0.5228 0.1282 0.3174 0.051 Uiso 1 1 calc R
H29B H 0.5821 0.0815 0.2916 0.051 Uiso 1 1 calc R
H29C H 0.6966 0.1248 0.3529 0.051 Uiso 1 1 calc R

loop_
_atom_site_aniso_label
_atom_site_aniso_U_11
_atom_site_aniso_U_22
_atom_site_aniso_U_33
_atom_site_aniso_U_23
_atom_site_aniso_U_13
_atom_site_aniso_U_12
Rh1 0.02990(16) 0.01826(13) 0.02101(17) -0.00162(10) 0.01685(14) -0.00078(11)
P1 0.0307(5) 0.0189(4) 0.0241(5) -0.0013(3) 0.0171(5) -0.0004(3)
P2 0.0303(5) 0.0216(4) 0.0219(5) -0.0009(3) 0.0160(5) -0.0013(4)
F1 0.0362(13) 0.0326(11) 0.0229(13) 0.0015(8) 0.0157(11) 0.0000(9)
F2 0.0441(14) 0.0254(11) 0.0372(15) 0.0037(9) 0.0243(12) 0.0062(10)
F3 0.0328(13) 0.0409(13) 0.0372(15) 0.0066(10) 0.0203(12) -0.0016(10)
O1 0.0470(18) 0.0370(15) 0.0328(18) 0.0018(12) 0.0295(16) 0.0070(13)
O2 0.0320(14) 0.0210(12) 0.0237(15) -0.0034(9) 0.0188(13) -0.0029(10)
O3 0.0299(14) 0.0255(12) 0.0237(15) -0.0051(10) 0.0183(13) -0.0044(10)
O4 0.0364(15) 0.0193(12) 0.0244(15) -0.0013(9) 0.0176(13) 0.0007(10)
O5 0.0347(15) 0.0221(12) 0.0209(15) -0.0016(9) 0.0178(13) 0.0005(10)
C1 0.034(2) 0.0208(16) 0.028(2) -0.0016(14) 0.0196(19) -0.0001(14)
C2 0.034(2) 0.0248(18) 0.024(2) -0.0031(14) 0.0151(19) -0.0018(15)
C3 0.035(2) 0.0233(17) 0.032(2) 0.0002(14) 0.021(2) -0.0013(15)
C4 0.039(2) 0.0277(19) 0.044(3) 0.0093(17) 0.027(2) 0.0004(16)
C5 0.037(2) 0.0194(16) 0.029(2) -0.0033(14) 0.0200(19) -0.0014(15)
C6 0.037(2) 0.032(2) 0.034(3) -0.0084(16) 0.017(2) -0.0041(17)
C7 0.030(2) 0.034(2) 0.024(2) 0.0024(15) 0.0124(19) 0.0031(16)
C8 0.036(2) 0.039(2) 0.045(3) -0.0049(18) 0.024(2) -0.0099(18)
C9 0.032(2) 0.041(2) 0.025(2) -0.0007(16) 0.017(2) -0.0028(17)
C10 0.041(3) 0.059(3) 0.029(3) 0.0035(19) 0.020(2) 0.008(2)
C11 0.038(2) 0.0202(17) 0.032(2) 0.0019(15) 0.017(2) 0.0008(15)
C12 0.053(3) 0.0241(19) 0.043(3) -0.0051(17) 0.028(2) -0.0018(18)
C13 0.037(2) 0.0202(17) 0.024(2) 0.0025(13) 0.015(2) 0.0007(14)
C14 0.037(2) 0.0159(16) 0.026(2) 0.0025(13) 0.0177(19) 0.0023(14)
B1 0.031(2) 0.0236(19) 0.029(3) -0.0021(16) 0.021(2) -0.0005(16)
C16 0.030(2) 0.0249(17) 0.023(2) -0.0052(14) 0.0180(18) -0.0048(14)
C17 0.037(2) 0.0254(17) 0.028(2) -0.0009(15) 0.0207(19) -0.0049(16)
C18 0.0277(19) 0.0217(16) 0.022(2) -0.0004(13) 0.0145(17) 0.0001(14)
C19 0.039(2) 0.0258(18) 0.022(2) -0.0002(14) 0.0180(19) 0.0018(15)
C20 0.044(2) 0.0303(19) 0.026(2) 0.0030(15) 0.021(2) -0.0027(17)
C21 0.036(2) 0.0228(17) 0.032(2) -0.0025(15) 0.018(2) -0.0046(15)
C22 0.042(2) 0.0265(18) 0.028(2) -0.0082(15) 0.023(2) -0.0053(16)
C23 0.035(2) 0.0276(18) 0.026(2) -0.0008(14) 0.021(2) -0.0022(15)
C24 0.036(2) 0.0251(17) 0.023(2) -0.0019(14) 0.0175(19) -0.0011(15)
C25 0.035(2) 0.0245(17) 0.020(2) -0.0022(13) 0.0179(19) -0.0003(14)
C26 0.037(2) 0.036(2) 0.028(2) -0.0019(16) 0.024(2) 0.0000(17)
C27 0.046(2) 0.0246(18) 0.029(2) -0.0035(15) 0.022(2) -0.0004(16)
C28 0.033(2) 0.034(2) 0.030(2) -0.0062(16) 0.020(2) -0.0042(16)
C29 0.041(2) 0.033(2) 0.023(2) 0.0018(15) 0.015(2) 0.0012(17)

loop_
_atom_type_symbol
_atom_type_description
_atom_type_scat_dispersion_real
_atom_type_scat_dispersion_imag
_atom_type_scat_source
C C 0.0033 0.0016 'International Tables Vol C Tables 4.2.6.8 and 6.1.1.4'
H H 0.0000 0.0000 'International Tables Vol C Tables 4.2.6.8 and 6.1.1.4'
B B 0.0013 0.0007 'International Tables Vol C Tables 4.2.6.8 and 6.1.1.4'
F F 0.0171 0.0103 'International Tables Vol C Tables 4.2.6.8 and 6.1.1.4'
O O 0.0106 0.0060 'International Tables Vol C Tables 4.2.6.8 and 6.1.1.4'
P P 0.1023 0.0942 'International Tables Vol C Tables 4.2.6.8 and 6.1.1.4'
Rh Rh -1.1178 0.9187 'International Tables Vol C Tables 4.2.6.8 and 6.1.1.4'

loop_
_geom_angle_atom_site_label_1
_geom_angle_atom_site_label_2
_geom_angle_atom_site_label_3
_geom_angle
C13 Rh1 C14 175.04(15)
C13 Rh1 P1 91.12(11)
C14 Rh1 P1 91.59(10)
C13 Rh1 P2 88.62(12)
C14 Rh1 P2 90.71(11)
P1 Rh1 P2 154.61(4)
C5 P1 C3 103.43(17)
C5 P1 C1 102.46(17)
C3 P1 C1 103.47(18)
C5 P1 Rh1 111.98(13)
C3 P1 Rh1 110.88(12)
C1 P1 Rh1 122.63(12)
C9 P2 C7 104.32(19)
C9 P2 C11 103.89(18)
C7 P2 C11 102.58(18)
C9 P2 Rh1 113.85(14)
C7 P2 Rh1 109.78(13)
C11 P2 Rh1 120.71(14)
C14 O2 B1 114.2(3)
C16 O3 B1 114.3(3)
B1 O4 C24 107.1(3)
B1 O5 C25 107.9(3)
C2 C1 P1 112.3(3)
C2 C1 H1A 109.1
P1 C1 H1A 109.1
C2 C1 H1B 109.1
P1 C1 H1B 109.1
H1A C1 H1B 107.9
C1 C2 H2A 109.5
C1 C2 H2B 109.5
H2A C2 H2B 109.5
C1 C2 H2C 109.5
H2A C2 H2C 109.5
H2B C2 H2C 109.5
C4 C3 P1 116.5(3)
C4 C3 H3A 108.2
P1 C3 H3A 108.2
C4 C3 H3B 108.2
P1 C3 H3B 108.2
H3A C3 H3B 107.3
C3 C4 H4A 109.5
C3 C4 H4B 109.5
H4A C4 H4B 109.5
C3 C4 H4C 109.5
H4A C4 H4C 109.5
H4B C4 H4C 109.5
C6 C5 P1 113.0(3)
C6 C5 H5A 109.0
P1 C5 H5A 109.0
C6 C5 H5B 109.0
P1 C5 H5B 109.0
H5A C5 H5B 107.8
C5 C6 H6A 109.5
C5 C6 H6B 109.5
H6A C6 H6B 109.5
C5 C6 H6C 109.5
H6A C6 H6C 109.5
H6B C6 H6C 109.5
C8 C7 P2 113.5(3)
C8 C7 H7A 108.9
P2 C7 H7A 108.9
C8 C7 H7B 108.9
P2 C7 H7B 108.9
H7A C7 H7B 107.7
C7 C8 H8A 109.5
C7 C8 H8B 109.5
H8A C8 H8B 109.5
C7 C8 H8C 109.5
H8A C8 H8C 109.5
H8B C8 H8C 109.5
C10 C9 P2 116.2(3)
C10 C9 H9A 108.2
P2 C9 H9A 108.2
C10 C9 H9B 108.2
P2 C9 H9B 108.2
H9A C9 H9B 107.4
C9 C10 H10A 109.5
C9 C10 H10B 109.5
H10A C10 H10B 109.5
C9 C10 H10C 109.5
H10A C10 H10C 109.5
H10B C10 H10C 109.5
C12 C11 P2 111.5(3)
C12 C11 H11A 109.3
P2 C11 H11A 109.3
C12 C11 H11B 109.3
P2 C11 H11B 109.3
H11A C11 H11B 108.0
C11 C12 H12A 109.5
C11 C12 H12B 109.5
H12A C12 H12B 109.5
C11 C12 H12C 109.5
H12A C12 H12C 109.5
H12B C12 H12C 109.5
O1 C13 Rh1 177.5(3)
O2 C14 C16 107.1(3)
O2 C14 Rh1 122.8(3)
C16 C14 Rh1 129.9(2)
O5 B1 O4 108.4(3)
O5 B1 O3 118.2(3)
O4 B1 O3 114.3(3)
O5 B1 O2 107.6(3)
O4 B1 O2 108.8(3)
O3 B1 O2 98.7(3)
O3 C16 C17 105.3(3)
O3 C16 C18 112.0(3)
C17 C16 C18 110.7(3)
O3 C16 C14 105.5(3)
C17 C16 C14 111.3(3)
C18 C16 C14 111.8(3)
F3 C17 F2 106.5(3)
F3 C17 F1 105.9(3)
F2 C17 F1 106.3(3)
F3 C17 C16 111.7(3)
F2 C17 C16 111.8(3)
F1 C17 C16 114.1(3)
C19 C18 C23 119.4(3)
C19 C18 C16 118.4(3)
C23 C18 C16 122.1(3)
C20 C19 C18 120.2(3)
C20 C19 H19 119.9
C18 C19 H19 119.9
C21 C20 C19 120.3(4)
C21 C20 H20 119.9
C19 C20 H20 119.9
C20 C21 C22 120.0(3)
C20 C21 H21 120.0
C22 C21 H21 120.0
C21 C22 C23 119.9(3)
C21 C22 H22 120.1
C23 C22 H22 120.1
C22 C23 C18 120.3(3)
C22 C23 H23 119.9
C18 C23 H23 119.9
O4 C24 C29 109.3(3)
O4 C24 C28 108.5(3)
C29 C24 C28 109.3(3)
O4 C24 C25 101.3(3)
C29 C24 C25 115.3(3)
C28 C24 C25 112.7(3)
O5 C25 C27 109.1(3)
O5 C25 C26 107.9(3)
C27 C25 C26 109.4(3)
O5 C25 C24 103.0(3)
C27 C25 C24 114.9(3)
C26 C25 C24 112.2(3)
C25 C26 H26A 109.5
C25 C26 H26B 109.5
H26A C26 H26B 109.5
C25 C26 H26C 109.5
H26A C26 H26C 109.5
H26B C26 H26C 109.5
C25 C27 H27A 109.5
C25 C27 H27B 109.5
H27A C27 H27B 109.5
C25 C27 H27C 109.5
H27A C27 H27C 109.5
H27B C27 H27C 109.5
C24 C28 H28A 109.5
C24 C28 H28B 109.5
H28A C28 H28B 109.5
C24 C28 H28C 109.5
H28A C28 H28C 109.5
H28B C28 H28C 109.5
C24 C29 H29A 109.5
C24 C29 H29B 109.5
H29A C29 H29B 109.5
C24 C29 H29C 109.5
H29A C29 H29C 109.5
H29B C29 H29C 109.5

loop_
_geom_bond_atom_site_label_1
_geom_bond_atom_site_label_2
_geom_bond_distance
Rh1 C13 1.878(4)
Rh1 C14 2.016(4)
Rh1 P1 2.3100(9)
Rh1 P2 2.3333(10)
P1 C5 1.826(4)
P1 C3 1.832(4)
P1 C1 1.831(4)
P2 C9 1.825(4)
P2 C7 1.828(4)
P2 C11 1.829(4)
F1 C17 1.349(4)
F2 C17 1.346(4)
F3 C17 1.342(4)
O1 C13 1.147(5)
O2 C14 1.266(4)
O2 B1 1.616(4)
O3 C16 1.401(4)
O3 B1 1.450(5)
O4 B1 1.427(5)
O4 C24 1.443(4)
O5 B1 1.423(4)
O5 C25 1.439(4)
C1 C2 1.531(5)
C1 H1A 0.9900
C1 H1B 0.9900
C2 H2A 0.9800
C2 H2B 0.9800
C2 H2C 0.9800
C3 C4 1.538(5)
C3 H3A 0.9900
C3 H3B 0.9900
C4 H4A 0.9800
C4 H4B 0.9800
C4 H4C 0.9800
C5 C6 1.521(6)
C5 H5A 0.9900
C5 H5B 0.9900
C6 H6A 0.9800
C6 H6B 0.9800
C6 H6C 0.9800
C7 C8 1.530(5)
C7 H7A 0.9900
C7 H7B 0.9900
C8 H8A 0.9800
C8 H8B 0.9800
C8 H8C 0.9800
C9 C10 1.529(6)
C9 H9A 0.9900
C9 H9B 0.9900
C10 H10A 0.9800
C10 H10B 0.9800
C10 H10C 0.9800
C11 C12 1.522(6)
C11 H11A 0.9900
C11 H11B 0.9900
C12 H12A 0.9800
C12 H12B 0.9800
C12 H12C 0.9800
C14 C16 1.580(5)
C16 C17 1.520(6)
C16 C18 1.528(5)
C18 C19 1.388(5)
C18 C23 1.387(5)
C19 C20 1.388(5)
C19 H19 0.9500
C20 C21 1.376(5)
C20 H20 0.9500
C21 C22 1.388(5)
C21 H21 0.9500
C22 C23 1.388(5)
C22 H22 0.9500
C23 H23 0.9500
C24 C29 1.518(5)
C24 C28 1.525(5)
C24 C25 1.552(5)
C25 C27 1.518(5)
C25 C26 1.527(5)
C26 H26A 0.9800
C26 H26B 0.9800
C26 H26C 0.9800
C27 H27A 0.9800
C27 H27B 0.9800
C27 H27C 0.9800
C28 H28A 0.9800
C28 H28B 0.9800
C28 H28C 0.9800
C29 H29A 0.9800
C29 H29B 0.9800
C29 H29C 0.9800
